data_1550422
loop_
_publ_author_name
'Goz\'alvez, Cristian'
'Zafra, Jos\'e L.'
'Saeki, Akinori'
'Melle-Franco, Manuel'
'Casado Cord\'on, Juan'
'Mateo-Alonso, Aurelio'

_publ_section_title
;
 Charge Transport Modulation in Pseudorotaxane 1D Stacks of Acene and
 Azaacene Derivatives
;
_journal_name_full 'Chemical Science'
_journal_paper_doi 10.1039/C8SC04845B
_journal_year 2019
_chemical_compound_source 'synthesis as described'
_chemical_formula_moiety 'C46 H34 N6 O4, C14 H12 N2 O2, 3(C2 H2 Cl4)'
_chemical_formula_sum 'C66 H52 Cl12 N8 O6'
_chemical_formula_weight 1478.56
_chemical_name_systematic
;
 ?
;
_space_group_IT_number 2
_symmetry_cell_setting triclinic
_symmetry_Int_Tables_number 2
_symmetry_space_group_name_Hall '-P 1'
_symmetry_space_group_name_H-M 'P -1'
_atom_sites_solution_hydrogens geom
_atom_sites_solution_primary direct
_atom_sites_solution_secondary difmap
_audit_creation_date 2015-01-29T16:22:08-00:00
_audit_creation_method 'WinGX routine CIF_UPDATE'
_audit_update_record
;
2018-07-29 deposited with the CCDC.
2019-01-09 downloaded from the CCDC.
;
_cell_angle_alpha 76.113(3)
_cell_angle_beta 81.646(3)
_cell_angle_gamma 68.890(4)
_cell_formula_units_Z 1
_cell_length_a 10.6274(4)
_cell_length_b 12.6722(6)
_cell_length_c 13.0666(4)
_cell_measurement_reflns_used 5336
_cell_measurement_temperature 100(2)
_cell_measurement_theta_max 74.1965
_cell_measurement_theta_min 3.4917
_cell_measurement_wavelength 1.54184
_cell_volume 1590.27(12)
_computing_cell_refinement 'CrysAlis Pro (Oxford Diffraction Ltd., 2011)'
_computing_data_collection 'CrysAlis Pro (Oxford Diffraction Ltd., 2011)'
_computing_data_reduction 'CrysAlis Pro (Oxford Diffraction Ltd., 2011)'
_computing_molecular_graphics 'Diamond v.3.2f (Crystal Impact GbR, 2008)'
_computing_publication_material 'WinGX publication routines (Farrugia, 1999)'
_computing_structure_refinement 'SHELXL-97 (Sheldrick, 2008)'
_computing_structure_solution 'OLEX2 (Dolomanov et al, 2009)'
_diffrn_ambient_temperature 100(2)
_diffrn_detector 'CCD plate'
_diffrn_detector_area_resol_mean 5.2012
_diffrn_detector_type Atlas
_diffrn_measured_fraction_theta_full 0.998
_diffrn_measured_fraction_theta_max 0.998
_diffrn_measurement_details
;
#__ type_ start__ end____ width___ exp.time_
  1 omega  -48.00   48.00   1.0000    1.5000
omega____ theta____ kappa____ phi______ frames
    -       40.5756    0.0000 -150.0000 96

#__ type_ start__ end____ width___ exp.time_
  2 omega   15.00   88.00   1.0000    1.5000
omega____ theta____ kappa____ phi______ frames
    -       40.5756 -125.0000  -60.0000 73

#__ type_ start__ end____ width___ exp.time_
  3 omega   15.00  116.00   1.0000    1.5000
omega____ theta____ kappa____ phi______ frames
    -       40.5756   38.0000   30.0000 101

#__ type_ start__ end____ width___ exp.time_
  4 omega   29.00   89.00   1.0000    1.5000
omega____ theta____ kappa____ phi______ frames
    -       40.5756 -125.0000  120.0000 60

#__ type_ start__ end____ width___ exp.time_
  5 omega    2.00   56.00   1.0000    1.5000
omega____ theta____ kappa____ phi______ frames
    -       40.5756 -125.0000 -150.0000 54

#__ type_ start__ end____ width___ exp.time_
  6 omega  104.00  146.00   1.0000    2.5000
omega____ theta____ kappa____ phi______ frames
    -      108.9859   30.0000  150.0000 42

#__ type_ start__ end____ width___ exp.time_
  7 omega   45.00   75.00   1.0000    2.5000
omega____ theta____ kappa____ phi______ frames
    -      108.9859  -94.0000   60.0000 30

#__ type_ start__ end____ width___ exp.time_
  8 omega   34.00   76.00   1.0000    2.5000
omega____ theta____ kappa____ phi______ frames
    -      108.9859  -45.0000  -60.0000 42

#__ type_ start__ end____ width___ exp.time_
  9 omega   26.00  107.00   1.0000    2.5000
omega____ theta____ kappa____ phi______ frames
    -      108.9859  -94.0000  -30.0000 81

#__ type_ start__ end____ width___ exp.time_
 10 omega   36.00   64.00   1.0000    2.5000
omega____ theta____ kappa____ phi______ frames
    -      108.9859  -45.0000  120.0000 28

#__ type_ start__ end____ width___ exp.time_
 11 omega   42.00   68.00   1.0000    2.5000
omega____ theta____ kappa____ phi______ frames
    -      108.9859  -30.0000 -180.0000 26

#__ type_ start__ end____ width___ exp.time_
 12 omega   81.00  153.00   1.0000    2.5000
omega____ theta____ kappa____ phi______ frames
    -      108.9859   45.0000 -150.0000 72

#__ type_ start__ end____ width___ exp.time_
 13 omega   33.00   61.00   1.0000    2.5000
omega____ theta____ kappa____ phi______ frames
    -      108.9859  -30.0000  -30.0000 28

#__ type_ start__ end____ width___ exp.time_
 14 omega   36.00  139.00   1.0000    2.5000
omega____ theta____ kappa____ phi______ frames
    -      108.9859  -77.0000  120.0000 103

#__ type_ start__ end____ width___ exp.time_
 15 omega   90.00  122.00   1.0000    2.5000
omega____ theta____ kappa____ phi______ frames
    -      108.9859  125.0000  120.0000 32

#__ type_ start__ end____ width___ exp.time_
 16 omega   31.00   69.00   1.0000    2.5000
omega____ theta____ kappa____ phi______ frames
    -      108.9859  -30.0000   30.0000 38

#__ type_ start__ end____ width___ exp.time_
 17 omega   32.00   69.00   1.0000    2.5000
omega____ theta____ kappa____ phi______ frames
    -      108.9859  -30.0000 -150.0000 37

#__ type_ start__ end____ width___ exp.time_
 18 omega   35.00   65.00   1.0000    2.5000
omega____ theta____ kappa____ phi______ frames
    -      108.9859  -30.0000 -120.0000 30

#__ type_ start__ end____ width___ exp.time_
 19 omega   31.00   64.00   1.0000    2.5000
omega____ theta____ kappa____ phi______ frames
    -      108.9859  -30.0000    0.0000 33

#__ type_ start__ end____ width___ exp.time_
 20 omega   50.00   89.00   1.0000    2.5000
omega____ theta____ kappa____ phi______ frames
    -      108.9859  -94.0000  -90.0000 39

#__ type_ start__ end____ width___ exp.time_
 21 omega   65.00  118.00   1.0000    2.5000
omega____ theta____ kappa____ phi______ frames
    -      108.9859 -125.0000  120.0000 53

#__ type_ start__ end____ width___ exp.time_
 22 omega   31.00   61.00   1.0000    2.5000
omega____ theta____ kappa____ phi______ frames
    -      108.9859  -30.0000   60.0000 30

#__ type_ start__ end____ width___ exp.time_
 23 omega   43.00   70.00   1.0000    2.5000
omega____ theta____ kappa____ phi______ frames
    -      108.9859  -45.0000  -30.0000 27

#__ type_ start__ end____ width___ exp.time_
 24 omega   91.00  118.00   1.0000    2.5000
omega____ theta____ kappa____ phi______ frames
    -      108.9859 -125.0000  -60.0000 27

;
_diffrn_measurement_device '\k-geometry diffractometer'
_diffrn_measurement_device_type 'Agilent SuperNova'
_diffrn_measurement_method '\w scans'
_diffrn_orient_matrix_UB_11 -0.1513351
_diffrn_orient_matrix_UB_12 0.0457419
_diffrn_orient_matrix_UB_13 -0.0204815
_diffrn_orient_matrix_UB_21 0.0014716
_diffrn_orient_matrix_UB_22 0.1247544
_diffrn_orient_matrix_UB_23 -0.0260751
_diffrn_orient_matrix_UB_31 0.0366567
_diffrn_orient_matrix_UB_32 -0.0076519
_diffrn_orient_matrix_UB_33 -0.1171044
_diffrn_radiation_monochromator 'Multilayer optics'
_diffrn_radiation_probe x-ray
_diffrn_radiation_source 'Nova (Cu) X-ray micro-source'
_diffrn_radiation_type CuK\a
_diffrn_radiation_wavelength 1.54184
_diffrn_reflns_av_R_equivalents 0.0282
_diffrn_reflns_av_unetI/netI 0.0387
_diffrn_reflns_limit_h_max 12
_diffrn_reflns_limit_h_min -12
_diffrn_reflns_limit_k_max 14
_diffrn_reflns_limit_k_min -15
_diffrn_reflns_limit_l_max 9
_diffrn_reflns_limit_l_min -15
_diffrn_reflns_number 9972
_diffrn_reflns_theta_full 66.99
_diffrn_reflns_theta_max 66.99
_diffrn_reflns_theta_min 3.49
_diffrn_source_current 0.8
_diffrn_source_power 0.04
_diffrn_source_voltage 50
_exptl_absorpt_coefficient_mu 5.286
_exptl_absorpt_correction_T_max 0.505
_exptl_absorpt_correction_T_min 0.293
_exptl_absorpt_correction_type analytical
_exptl_absorpt_process_details
;
        CrysAlisPro, Agilent Technologies,
        Version 1.171.36.24 (release 03-12-2012 CrysAlis171 .NET)
        (compiled Dec  3 2012,18:21:49)
Analytical numeric absorption correction using a multifaceted crystal
                        model based on expressions derived by R.C. Clark & J.S.
        (Clark, R. C. & Reid, J. S. (1995). Acta Cryst. A51, 887-897)
;
_exptl_crystal_colour colourless
_exptl_crystal_density_diffrn 1.544
_exptl_crystal_density_method 'not measured'
_exptl_crystal_description prism
_exptl_crystal_F_000 756
_exptl_crystal_size_max 0.3133
_exptl_crystal_size_mid 0.2342
_exptl_crystal_size_min 0.1718
_refine_diff_density_max 1.768
_refine_diff_density_min -1.69
_refine_diff_density_rms 0.084
_refine_ls_extinction_method none
_refine_ls_goodness_of_fit_ref 1.052
_refine_ls_hydrogen_treatment noref
_refine_ls_matrix_type full
_refine_ls_number_parameters 416
_refine_ls_number_reflns 5658
_refine_ls_number_restraints 0
_refine_ls_restrained_S_all 1.052
_refine_ls_R_factor_all 0.0701
_refine_ls_R_factor_gt 0.0629
_refine_ls_shift/su_max 0
_refine_ls_shift/su_mean 0
_refine_ls_structure_factor_coef Fsqd
_refine_ls_weighting_details 'calc w=1/[\s^2^(Fo^2^)+(0.0614P)^2^+4.2097P] where P=(Fo^2^+2Fc^2^)/3'
_refine_ls_weighting_scheme calc
_refine_ls_wR_factor_gt 0.1521
_refine_ls_wR_factor_ref 0.1581
_reflns_number_gt 4953
_reflns_number_total 5658
_reflns_threshold_expression >2\s(I)
_cod_data_source_file c8sc04845b2.cif
_cod_data_source_block a2014029_cgm80naranja
_cod_original_cell_volume 1590.27(11)
_cod_database_code 1550422

loop_
_symmetry_equiv_pos_as_xyz
'x, y, z'
'-x, -y, -z'

loop_
_atom_site_label
_atom_site_type_symbol
_atom_site_fract_x
_atom_site_fract_y
_atom_site_fract_z
_atom_site_U_iso_or_equiv
_atom_site_adp_type
_atom_site_occupancy
_atom_site_symmetry_multiplicity
_atom_site_calc_flag
_atom_site_refinement_flags
Cl1D Cl 0.81691(12) 0.20791(10) -0.05458(8) 0.0489(3) Uani 1 1 d .
Cl2D Cl 0.53423(14) 0.35313(10) 0.00605(11) 0.0619(4) Uani 1 1 d .
Cl3D Cl 0.75288(15) -0.01137(12) 0.07758(11) 0.0778(5) Uani 1 1 d .
Cl4D Cl 0.54891(10) 0.13522(10) -0.07769(8) 0.0442(3) Uani 1 1 d .
O1A O 0.4383(2) 0.1490(2) 0.24348(18) 0.0260(5) Uani 1 1 d .
O2A O -0.2626(2) 0.2892(2) 0.22991(19) 0.0290(5) Uani 1 1 d .
N1A N 0.2903(3) 0.3167(2) 0.2847(2) 0.0218(6) Uani 1 1 d .
H1A H 0.2047 0.3579 0.2949 0.026 Uiso 1 1 calc R
N2A N 0.0791(3) 0.2574(2) 0.25127(19) 0.0200(6) Uani 1 1 d .
N3A N -0.1758(3) 0.4088(2) 0.2776(2) 0.0215(6) Uani 1 1 d .
H3A H -0.1023 0.4204 0.288 0.026 Uiso 1 1 calc R
C1A C 0.3947(3) 0.3619(3) 0.2979(3) 0.0237(7) Uani 1 1 d .
H1AA H 0.3933 0.4285 0.2396 0.028 Uiso 1 1 calc R
H1AB H 0.4846 0.3014 0.2938 0.028 Uiso 1 1 calc R
C1D C 0.6753(7) 0.2071(6) 0.0409(4) 0.0743(19) Uani 1 1 d .
H1D H 0.7037 0.1973 0.1133 0.089 Uiso 1 1 calc R
C2A C 0.3215(3) 0.2144(3) 0.2575(2) 0.0211(7) Uani 1 1 d .
C2D C 0.6153(6) 0.1208(6) 0.0410(4) 0.0651(15) Uani 1 1 d .
H2D H 0.5415 0.1255 0.0985 0.078 Uiso 1 1 calc R
C3A C 0.2039(3) 0.1803(3) 0.2450(2) 0.0215(7) Uani 1 1 d .
C4A C 0.2285(4) 0.0706(3) 0.2269(3) 0.0305(8) Uani 1 1 d .
H4A H 0.3182 0.0175 0.2243 0.037 Uiso 1 1 calc R
C5A C 0.1214(4) 0.0399(3) 0.2130(3) 0.0363(9) Uani 1 1 d .
H5A H 0.1362 -0.0342 0.1996 0.044 Uiso 1 1 calc R
C6A C -0.0085(4) 0.1189(3) 0.2190(3) 0.0281(7) Uani 1 1 d .
H6A H -0.0845 0.1002 0.2099 0.034 Uiso 1 1 calc R
C7A C -0.0245(3) 0.2258(3) 0.2387(2) 0.0216(7) Uani 1 1 d .
C8A C -0.1657(3) 0.3112(3) 0.2475(2) 0.0220(7) Uani 1 1 d .
C9A C -0.3089(3) 0.4956(3) 0.2931(3) 0.0241(7) Uani 1 1 d .
H9AA H -0.3798 0.4635 0.2891 0.029 Uiso 1 1 calc R
H9AB H -0.3197 0.5641 0.235 0.029 Uiso 1 1 calc R
C10A C -0.3295(3) 0.5335(3) 0.3982(2) 0.0207(6) Uani 1 1 d .
C11A C -0.3224(3) 0.4503(3) 0.4924(3) 0.0207(6) Uani 1 1 d .
C12A C -0.3013(3) 0.3321(3) 0.4917(3) 0.0235(7) Uani 1 1 d .
H12A H -0.2956 0.3102 0.4261 0.028 Uiso 1 1 calc R
C13A C -0.2893(3) 0.2509(3) 0.5821(3) 0.0267(7) Uani 1 1 d .
H13A H -0.2758 0.1734 0.5792 0.032 Uiso 1 1 calc R
C14A C -0.2968(4) 0.2813(3) 0.6809(3) 0.0287(7) Uani 1 1 d .
H14A H -0.2844 0.2235 0.7437 0.034 Uiso 1 1 calc R
C15A C -0.3217(3) 0.3929(3) 0.6860(3) 0.0258(7) Uani 1 1 d .
H15A H -0.3281 0.4118 0.7531 0.031 Uiso 1 1 calc R
C16A C -0.3386(3) 0.4830(3) 0.5933(3) 0.0216(7) Uani 1 1 d .
C17A C 0.3734(3) 0.3997(3) 0.4029(3) 0.0224(7) Uani 1 1 d .
C18A C 0.3908(3) 0.3155(3) 0.4968(3) 0.0215(7) Uani 1 1 d .
C19A C 0.4388(3) 0.1947(3) 0.4953(3) 0.0250(7) Uani 1 1 d .
H19A H 0.4605 0.1712 0.4293 0.03 Uiso 1 1 calc R
C20A C 0.4540(3) 0.1129(3) 0.5856(3) 0.0269(7) Uani 1 1 d .
H20A H 0.4883 0.0334 0.5822 0.032 Uiso 1 1 calc R
C21A C 0.4189(4) 0.1458(3) 0.6853(3) 0.0275(7) Uani 1 1 d .
H21A H 0.4257 0.0884 0.7482 0.033 Uiso 1 1 calc R
C22A C 0.3754(3) 0.2594(3) 0.6909(3) 0.0243(7) Uani 1 1 d .
H22A H 0.3525 0.2797 0.7583 0.029 Uiso 1 1 calc R
C23A C -0.3630(3) 0.6507(3) 0.4018(3) 0.0214(7) Uani 1 1 d .
O1B O 0.1292(3) 0.0783(2) 0.6462(2) 0.0369(6) Uani 1 1 d .
N1B N 0.0320(3) 0.4491(3) 0.4100(2) 0.0259(6) Uani 1 1 d .
C1B C 0.1706(5) 0.0196(4) 0.5597(3) 0.0414(10) Uani 1 1 d .
H1BA H 0.2446 0.0412 0.5168 0.062 Uiso 1 1 calc R
H1BB H 0.0941 0.0413 0.516 0.062 Uiso 1 1 calc R
H1BC H 0.2015 -0.0641 0.5869 0.062 Uiso 1 1 calc R
C2B C 0.0889(4) 0.1956(3) 0.6218(3) 0.0293(8) Uani 1 1 d .
C3B C 0.0800(4) 0.2622(3) 0.5228(3) 0.0281(7) Uani 1 1 d .
H3B H 0.1016 0.2269 0.4631 0.034 Uiso 1 1 calc R
C4B C 0.0388(3) 0.3837(3) 0.5082(3) 0.0246(7) Uani 1 1 d .
C5B C 0.0057(3) 0.4365(3) 0.5995(3) 0.0256(7) Uani 1 1 d .
C6B C 0.0140(4) 0.3639(3) 0.7016(3) 0.0290(8) Uani 1 1 d .
H6B H -0.0091 0.3972 0.7625 0.035 Uiso 1 1 calc R
C7B C 0.0544(4) 0.2476(3) 0.7129(3) 0.0309(8) Uani 1 1 d .
H7B H 0.06 0.2001 0.7816 0.037 Uiso 1 1 calc R
Cl1E Cl 0.14105(12) 0.33653(8) -0.02962(8) 0.0446(3) Uani 1 1 d .
Cl2E Cl 0.17783(12) 0.53141(9) 0.02450(8) 0.0467(3) Uani 1 1 d .
C1E C 0.0619(4) 0.4598(3) 0.0290(3) 0.0318(8) Uani 1 1 d .
H1E H 0.0335 0.4339 0.1044 0.038 Uiso 1 1 calc R

loop_
_atom_site_aniso_label
_atom_site_aniso_U_11
_atom_site_aniso_U_22
_atom_site_aniso_U_33
_atom_site_aniso_U_23
_atom_site_aniso_U_13
_atom_site_aniso_U_12
Cl1D 0.0651(7) 0.0505(6) 0.0463(6) -0.0126(5) -0.0095(5) -0.0336(5)
Cl2D 0.0667(8) 0.0400(6) 0.0750(8) -0.0320(6) -0.0116(6) 0.0024(5)
Cl3D 0.0667(8) 0.0550(8) 0.0599(8) 0.0189(6) 0.0142(6) 0.0141(6)
Cl4D 0.0410(5) 0.0610(7) 0.0349(5) -0.0164(4) -0.0023(4) -0.0182(5)
O1A 0.0256(12) 0.0250(12) 0.0277(12) -0.0148(10) 0.0022(9) -0.0045(10)
O2A 0.0272(13) 0.0322(13) 0.0346(13) -0.0193(11) -0.0007(10) -0.0107(11)
N1A 0.0230(14) 0.0212(14) 0.0226(13) -0.0118(11) -0.0001(11) -0.0049(11)
N2A 0.0262(14) 0.0181(13) 0.0158(12) -0.0082(10) 0.0002(10) -0.0051(11)
N3A 0.0227(14) 0.0197(13) 0.0246(13) -0.0126(11) 0.0000(11) -0.0057(11)
C1A 0.0255(17) 0.0227(16) 0.0269(17) -0.0126(13) 0.0011(13) -0.0090(14)
C1D 0.128(6) 0.096(4) 0.029(2) -0.029(3) 0.010(3) -0.070(4)
C2A 0.0260(17) 0.0198(16) 0.0160(14) -0.0072(12) -0.0008(12) -0.0040(13)
C2D 0.060(3) 0.092(4) 0.044(3) -0.022(3) 0.002(2) -0.023(3)
C3A 0.0288(17) 0.0182(15) 0.0167(14) -0.0072(12) -0.0005(12) -0.0051(13)
C4A 0.0312(19) 0.0204(17) 0.040(2) -0.0144(15) -0.0061(15) -0.0022(14)
C5A 0.040(2) 0.0191(17) 0.054(2) -0.0196(17) -0.0070(18) -0.0056(16)
C6A 0.0319(19) 0.0224(17) 0.0347(19) -0.0125(14) -0.0022(15) -0.0104(15)
C7A 0.0289(17) 0.0195(16) 0.0177(15) -0.0081(12) 0.0002(12) -0.0077(13)
C8A 0.0282(17) 0.0227(16) 0.0168(15) -0.0081(12) 0.0007(12) -0.0087(14)
C9A 0.0253(17) 0.0214(16) 0.0247(16) -0.0100(13) -0.0018(13) -0.0034(13)
C10A 0.0166(15) 0.0236(16) 0.0244(16) -0.0123(13) -0.0005(12) -0.0053(13)
C11A 0.0171(15) 0.0221(16) 0.0252(16) -0.0120(13) -0.0009(12) -0.0046(12)
C12A 0.0207(16) 0.0251(17) 0.0275(17) -0.0137(14) 0.0025(13) -0.0072(13)
C13A 0.0283(18) 0.0205(16) 0.0328(18) -0.0091(14) -0.0003(14) -0.0082(14)
C14A 0.0331(19) 0.0238(17) 0.0285(18) -0.0050(14) -0.0041(14) -0.0083(15)
C15A 0.0263(17) 0.0261(17) 0.0256(17) -0.0098(14) -0.0035(13) -0.0059(14)
C16A 0.0189(15) 0.0228(16) 0.0244(16) -0.0086(13) -0.0011(12) -0.0063(13)
C17A 0.0186(15) 0.0257(17) 0.0258(16) -0.0127(13) -0.0007(12) -0.0067(13)
C18A 0.0179(15) 0.0210(16) 0.0270(16) -0.0116(13) -0.0011(12) -0.0042(13)
C19A 0.0242(17) 0.0237(17) 0.0297(17) -0.0150(14) -0.0023(13) -0.0048(14)
C20A 0.0275(18) 0.0191(16) 0.0362(19) -0.0120(14) -0.0057(14) -0.0049(14)
C21A 0.0282(18) 0.0235(17) 0.0301(18) -0.0058(14) -0.0031(14) -0.0075(14)
C22A 0.0227(16) 0.0243(17) 0.0262(17) -0.0102(13) -0.0004(13) -0.0054(13)
C23A 0.0169(15) 0.0224(16) 0.0264(16) -0.0101(13) -0.0015(12) -0.0051(13)
O1B 0.0476(16) 0.0281(14) 0.0382(14) -0.0150(11) 0.0068(12) -0.0152(12)
N1B 0.0225(14) 0.0297(15) 0.0286(15) -0.0172(12) -0.0007(11) -0.0055(12)
C1B 0.052(3) 0.032(2) 0.046(2) -0.0215(18) 0.0097(19) -0.0172(19)
C2B 0.0256(17) 0.0295(19) 0.0355(19) -0.0149(15) 0.0044(14) -0.0097(15)
C3B 0.0268(18) 0.0319(19) 0.0313(18) -0.0192(15) 0.0043(14) -0.0107(15)
C4B 0.0179(16) 0.0306(18) 0.0292(17) -0.0167(14) 0.0003(13) -0.0069(14)
C5B 0.0204(16) 0.0301(18) 0.0298(18) -0.0174(14) -0.0006(13) -0.0059(14)
C6B 0.0275(18) 0.036(2) 0.0251(17) -0.0168(15) 0.0006(14) -0.0067(15)
C7B 0.0292(19) 0.035(2) 0.0280(18) -0.0121(15) 0.0013(14) -0.0078(15)
Cl1E 0.0641(7) 0.0287(5) 0.0353(5) -0.0129(4) -0.0008(4) -0.0056(4)
Cl2E 0.0555(6) 0.0462(6) 0.0462(6) -0.0071(4) -0.0064(5) -0.0269(5)
C1E 0.049(2) 0.0226(17) 0.0242(17) -0.0062(14) -0.0014(16) -0.0123(16)

loop_
_atom_type_symbol
_atom_type_description
_atom_type_scat_dispersion_real
_atom_type_scat_dispersion_imag
_atom_type_scat_source
C C 0.0181 0.0091 'International Tables Vol C Tables 4.2.6.8 and 6.1.1.4'
H H 0 0 'International Tables Vol C Tables 4.2.6.8 and 6.1.1.4'
Cl Cl 0.3639 0.7018 'International Tables Vol C Tables 4.2.6.8 and 6.1.1.4'
N N 0.0311 0.018 'International Tables Vol C Tables 4.2.6.8 and 6.1.1.4'
O O 0.0492 0.0322 'International Tables Vol C Tables 4.2.6.8 and 6.1.1.4'

loop_
_exptl_crystal_face_index_h
_exptl_crystal_face_index_k
_exptl_crystal_face_index_l
_exptl_crystal_face_perp_dist
1 -3 -8 0.0975
-2 2 -7 0.109
-3 5 0 0.1517
-1 2 8 0.1318
1 -1 8 0.1173
3 -5 -1 0.1317
-3 -3 -1 0.0936
3 3 1 0.0783
-3 -2 1 0.1049
-3 -5 -7 0.1016
5 3 -4 0.0779
4 5 7 0.1196

loop_
_geom_angle_atom_site_label_1
_geom_angle_atom_site_label_2
_geom_angle_atom_site_label_3
_geom_angle
_geom_angle_site_symmetry_1
_geom_angle_site_symmetry_3
C2A N1A C1A 121.9(3) . .
C2A N1A H1A 119.1 . .
C1A N1A H1A 119.1 . .
C3A N2A C7A 117.6(3) . .
C8A N3A C9A 120.3(3) . .
C8A N3A H3A 119.8 . .
C9A N3A H3A 119.8 . .
N1A C1A C17A 111.9(3) . .
N1A C1A H1AA 109.2 . .
C17A C1A H1AA 109.2 . .
N1A C1A H1AB 109.2 . .
C17A C1A H1AB 109.2 . .
H1AA C1A H1AB 107.9 . .
C2D C1D Cl1D 115.3(4) . .
C2D C1D Cl2D 105.5(5) . .
Cl1D C1D Cl2D 107.7(3) . .
C2D C1D H1D 109.4 . .
Cl1D C1D H1D 109.4 . .
Cl2D C1D H1D 109.4 . .
O1A C2A N1A 124.1(3) . .
O1A C2A C3A 120.0(3) . .
N1A C2A C3A 116.0(3) . .
C1D C2D Cl4D 114.2(4) . .
C1D C2D Cl3D 102.0(4) . .
Cl4D C2D Cl3D 114.4(3) . .
C1D C2D H2D 108.6 . .
Cl4D C2D H2D 108.6 . .
Cl3D C2D H2D 108.6 . .
N2A C3A C4A 122.6(3) . .
N2A C3A C2A 118.4(3) . .
C4A C3A C2A 119.0(3) . .
C5A C4A C3A 119.2(3) . .
C5A C4A H4A 120.4 . .
C3A C4A H4A 120.4 . .
C4A C5A C6A 118.9(3) . .
C4A C5A H5A 120.5 . .
C6A C5A H5A 120.5 . .
C7A C6A C5A 118.2(3) . .
C7A C6A H6A 120.9 . .
C5A C6A H6A 120.9 . .
N2A C7A C6A 123.5(3) . .
N2A C7A C8A 118.0(3) . .
C6A C7A C8A 118.5(3) . .
O2A C8A N3A 123.9(3) . .
O2A C8A C7A 120.3(3) . .
N3A C8A C7A 115.7(3) . .
N3A C9A C10A 113.2(3) . .
N3A C9A H9AA 108.9 . .
C10A C9A H9AA 108.9 . .
N3A C9A H9AB 108.9 . .
C10A C9A H9AB 108.9 . .
H9AA C9A H9AB 107.7 . .
C11A C10A C23A 120.2(3) . .
C11A C10A C9A 118.9(3) . .
C23A C10A C9A 120.8(3) . .
C10A C11A C12A 121.6(3) . .
C10A C11A C16A 120.2(3) . .
C12A C11A C16A 118.2(3) . .
C13A C12A C11A 121.8(3) . .
C13A C12A H12A 119.1 . .
C11A C12A H12A 119.1 . .
C12A C13A C14A 120.2(3) . .
C12A C13A H13A 119.9 . .
C14A C13A H13A 119.9 . .
C15A C14A C13A 120.2(3) . .
C15A C14A H14A 119.9 . .
C13A C14A H14A 119.9 . .
C14A C15A C16A 122.0(3) . .
C14A C15A H15A 119 . .
C16A C15A H15A 119 . .
C17A C16A C15A 123.1(3) 2_566 .
C17A C16A C11A 119.5(3) 2_566 .
C15A C16A C11A 117.4(3) . .
C18A C17A C16A 120.2(3) . 2_566
C18A C17A C1A 118.9(3) . .
C16A C17A C1A 120.9(3) 2_566 .
C17A C18A C19A 121.5(3) . .
C17A C18A C23A 120.3(3) . 2_566
C19A C18A C23A 118.2(3) . 2_566
C20A C19A C18A 121.8(3) . .
C20A C19A H19A 119.1 . .
C18A C19A H19A 119.1 . .
C19A C20A C21A 120.2(3) . .
C19A C20A H20A 119.9 . .
C21A C20A H20A 119.9 . .
C22A C21A C20A 120.2(3) . .
C22A C21A H21A 119.9 . .
C20A C21A H21A 119.9 . .
C21A C22A C23A 122.0(3) . 2_566
C21A C22A H22A 119 . .
C23A C22A H22A 119 2_566 .
C10A C23A C22A 123.3(3) . 2_566
C10A C23A C18A 119.3(3) . 2_566
C22A C23A C18A 117.4(3) 2_566 2_566
C2B O1B C1B 116.9(3) . .
C5B N1B C4B 117.7(3) 2_566 .
O1B C1B H1BA 109.5 . .
O1B C1B H1BB 109.5 . .
H1BA C1B H1BB 109.5 . .
O1B C1B H1BC 109.5 . .
H1BA C1B H1BC 109.5 . .
H1BB C1B H1BC 109.5 . .
C3B C2B O1B 126.0(3) . .
C3B C2B C7B 120.6(3) . .
O1B C2B C7B 113.4(3) . .
C2B C3B C4B 120.3(3) . .
C2B C3B H3B 119.8 . .
C4B C3B H3B 119.8 . .
N1B C4B C3B 120.1(3) . .
N1B C4B C5B 120.6(3) . .
C3B C4B C5B 119.4(3) . .
N1B C5B C6B 119.8(3) 2_566 .
N1B C5B C4B 121.7(3) 2_566 .
C6B C5B C4B 118.5(3) . .
C7B C6B C5B 120.7(3) . .
C7B C6B H6B 119.7 . .
C5B C6B H6B 119.7 . .
C6B C7B C2B 120.5(3) . .
C6B C7B H7B 119.8 . .
C2B C7B H7B 119.8 . .
C1E C1E Cl2E 110.5(3) 2_565 .
C1E C1E Cl1E 109.9(3) 2_565 .
Cl2E C1E Cl1E 109.4(2) . .
C1E C1E H1E 109 2_565 .
Cl2E C1E H1E 109 . .
Cl1E C1E H1E 109 . .

loop_
_geom_bond_atom_site_label_1
_geom_bond_atom_site_label_2
_geom_bond_distance
_geom_bond_site_symmetry_2
Cl1D C1D 1.812(6) .
Cl2D C1D 1.917(7) .
Cl3D C2D 1.796(6) .
Cl4D C2D 1.740(5) .
O1A C2A 1.236(4) .
O2A C8A 1.224(4) .
N1A C2A 1.339(4) .
N1A C1A 1.466(4) .
N1A H1A 0.88 .
N2A C3A 1.339(4) .
N2A C7A 1.341(4) .
N3A C8A 1.349(4) .
N3A C9A 1.467(4) .
N3A H3A 0.88 .
C1A C17A 1.521(4) .
C1A H1AA 0.99 .
C1A H1AB 0.99 .
C1D C2D 1.450(8) .
C1D H1D 1 .
C2A C3A 1.503(5) .
C2D H2D 1 .
C3A C4A 1.390(5) .
C4A C5A 1.375(5) .
C4A H4A 0.95 .
C5A C6A 1.388(5) .
C5A H5A 0.95 .
C6A C7A 1.385(4) .
C6A H6A 0.95 .
C7A C8A 1.509(5) .
C9A C10A 1.523(4) .
C9A H9AA 0.99 .
C9A H9AB 0.99 .
C10A C11A 1.407(5) .
C10A C23A 1.409(4) .
C11A C12A 1.434(4) .
C11A C16A 1.444(4) .
C12A C13A 1.355(5) .
C12A H12A 0.95 .
C13A C14A 1.417(5) .
C13A H13A 0.95 .
C14A C15A 1.358(5) .
C14A H14A 0.95 .
C15A C16A 1.433(5) .
C15A H15A 0.95 .
C16A C17A 1.407(5) 2_566
C17A C18A 1.405(5) .
C17A C16A 1.407(5) 2_566
C18A C19A 1.433(4) .
C18A C23A 1.447(4) 2_566
C19A C20A 1.357(5) .
C19A H19A 0.95 .
C20A C21A 1.420(5) .
C20A H20A 0.95 .
C21A C22A 1.361(5) .
C21A H21A 0.95 .
C22A C23A 1.435(5) 2_566
C22A H22A 0.95 .
C23A C22A 1.435(5) 2_566
C23A C18A 1.447(4) 2_566
O1B C2B 1.360(4) .
O1B C1B 1.431(4) .
N1B C5B 1.336(5) 2_566
N1B C4B 1.347(5) .
C1B H1BA 0.98 .
C1B H1BB 0.98 .
C1B H1BC 0.98 .
C2B C3B 1.359(5) .
C2B C7B 1.436(5) .
C3B C4B 1.413(5) .
C3B H3B 0.95 .
C4B C5B 1.445(4) .
C5B N1B 1.336(5) 2_566
C5B C6B 1.421(5) .
C6B C7B 1.355(5) .
C6B H6B 0.95 .
C7B H7B 0.95 .
Cl1E C1E 1.782(4) .
Cl2E C1E 1.762(4) .
C1E C1E 1.515(8) 2_565
C1E H1E 1 .

loop_
_geom_torsion_atom_site_label_1
_geom_torsion_atom_site_label_2
_geom_torsion_atom_site_label_3
_geom_torsion_atom_site_label_4
_geom_torsion
_geom_torsion_site_symmetry_1
_geom_torsion_site_symmetry_4
C2A N1A C1A C17A -129.0(3) . .
C1A N1A C2A O1A 1.5(5) . .
C1A N1A C2A C3A -178.9(3) . .
Cl1D C1D C2D Cl4D -61.1(6) . .
Cl2D C1D C2D Cl4D 57.5(4) . .
Cl1D C1D C2D Cl3D 62.8(5) . .
Cl2D C1D C2D Cl3D -178.6(2) . .
C7A N2A C3A C4A -0.5(5) . .
C7A N2A C3A C2A 179.3(3) . .
O1A C2A C3A N2A -174.0(3) . .
N1A C2A C3A N2A 6.4(4) . .
O1A C2A C3A C4A 5.7(5) . .
N1A C2A C3A C4A -173.8(3) . .
N2A C3A C4A C5A 1.2(5) . .
C2A C3A C4A C5A -178.5(3) . .
C3A C4A C5A C6A -1.0(6) . .
C4A C5A C6A C7A 0.1(6) . .
C3A N2A C7A C6A -0.5(5) . .
C3A N2A C7A C8A 179.0(3) . .
C5A C6A C7A N2A 0.6(5) . .
C5A C6A C7A C8A -178.8(3) . .
C9A N3A C8A O2A 1.1(5) . .
C9A N3A C8A C7A -177.4(3) . .
N2A C7A C8A O2A 175.3(3) . .
C6A C7A C8A O2A -5.3(5) . .
N2A C7A C8A N3A -6.1(4) . .
C6A C7A C8A N3A 173.3(3) . .
C8A N3A C9A C10A 130.1(3) . .
N3A C9A C10A C11A -60.4(4) . .
N3A C9A C10A C23A 123.3(3) . .
C23A C10A C11A C12A 174.0(3) . .
C9A C10A C11A C12A -2.3(5) . .
C23A C10A C11A C16A -5.0(5) . .
C9A C10A C11A C16A 178.6(3) . .
C10A C11A C12A C13A 177.4(3) . .
C16A C11A C12A C13A -3.5(5) . .
C11A C12A C13A C14A -0.3(5) . .
C12A C13A C14A C15A 2.7(5) . .
C13A C14A C15A C16A -1.2(5) . .
C14A C15A C16A C17A 175.5(3) . 2_566
C14A C15A C16A C11A -2.6(5) . .
C10A C11A C16A C17A 5.7(5) . 2_566
C12A C11A C16A C17A -173.4(3) . 2_566
C10A C11A C16A C15A -176.1(3) . .
C12A C11A C16A C15A 4.8(4) . .
N1A C1A C17A C18A 67.9(4) . .
N1A C1A C17A C16A -112.9(3) . 2_566
C16A C17A C18A C19A -174.0(3) 2_566 .
C1A C17A C18A C19A 5.2(5) . .
C16A C17A C18A C23A 4.8(5) 2_566 2_566
C1A C17A C18A C23A -176.0(3) . 2_566
C17A C18A C19A C20A -179.1(3) . .
C23A C18A C19A C20A 2.2(5) 2_566 .
C18A C19A C20A C21A 1.7(5) . .
C19A C20A C21A C22A -2.9(5) . .
C20A C21A C22A C23A 0.2(5) . 2_566
C11A C10A C23A C22A -178.4(3) . 2_566
C9A C10A C23A C22A -2.2(5) . 2_566
C11A C10A C23A C18A -0.4(5) . 2_566
C9A C10A C23A C18A 175.8(3) . 2_566
C1B O1B C2B C3B 2.3(5) . .
C1B O1B C2B C7B -177.6(3) . .
O1B C2B C3B C4B -178.8(3) . .
C7B C2B C3B C4B 1.1(5) . .
C5B N1B C4B C3B -179.1(3) 2_566 .
C5B N1B C4B C5B 0.2(5) 2_566 .
C2B C3B C4B N1B 179.1(3) . .
C2B C3B C4B C5B -0.3(5) . .
N1B C4B C5B N1B -0.2(5) . 2_566
C3B C4B C5B N1B 179.1(3) . 2_566
N1B C4B C5B C6B 179.8(3) . .
C3B C4B C5B C6B -0.9(5) . .
N1B C5B C6B C7B -178.8(3) 2_566 .
C4B C5B C6B C7B 1.2(5) . .
C5B C6B C7B C2B -0.4(5) . .
C3B C2B C7B C6B -0.8(6) . .
O1B C2B C7B C6B 179.1(3) . .
